data_2023051
loop_
_publ_author_name
'Upmann, Daniel'
'Bockfeld, Dirk'
'Jones, Peter G.'
'T&#xe2;rcoveanu, Eliza'

_publ_section_title
;
 Crystal structures of ten phosphane chalcogenide complexes of gold(III)
 chloride and bromide.
;
_journal_coeditor_code YZ2051
_journal_issue 'Pt 4'
_journal_name_full 'Acta crystallographica. Section E, Crystallographic communications'
_journal_page_first 355
_journal_page_last 369
_journal_paper_doi 10.1107/S2056989024002032
_journal_volume 80
_journal_year 2024
_chemical_formula_iupac '[Au Cl3 (C10 H23 P S)]'
_chemical_formula_moiety 'C10 H23 Au Cl3 P S'
_chemical_formula_sum 'C10 H23 Au Cl3 P S'
_chemical_formula_weight 509.63
_chemical_name_systematic
;
(<i>tert</i>-Butyldipropan-2-ylphosphane sulfide-\k<i>S</i>)trichloridogold(III)
;
_space_group_crystal_system monoclinic
_space_group_IT_number 14
_space_group_name_Hall '-P 2yn'
_space_group_name_H-M_alt 'P 1 21/n 1'
_atom_sites_solution_hydrogens geom
_atom_sites_solution_primary direct
_atom_sites_solution_secondary difmap
_audit_creation_method SHELXL-2019/3
_cell_angle_alpha 90
_cell_angle_beta 94.525(2)
_cell_angle_gamma 90
_cell_formula_units_Z 4
_cell_length_a 8.4533(2)
_cell_length_b 17.0563(4)
_cell_length_c 11.4826(3)
_cell_measurement_reflns_used 16512
_cell_measurement_temperature 100(2)
_cell_measurement_theta_max 30.7885
_cell_measurement_theta_min 2.1384
_cell_volume 1650.42(7)
_computing_cell_refinement
;
CrysAlisPro, Version 1.171.35.11 (Rigaku OD, 2020)
;
_computing_data_collection
;
CrysAlisPro, Version 1.171.35.11 (Rigaku OD, 2020)
;
_computing_data_reduction
;
CrysAlisPro, Version 1.171.35.11 (Rigaku OD, 2020)
;
_computing_molecular_graphics
;
Bruker XP, Version 5.1 (Bruker, 1998)
;
_computing_publication_material
;
SHELXL-2019/3 (Sheldrick, 2015)
;
_computing_structure_refinement
;
SHELXL-2019/3 (Sheldrick, 2015)
;
_computing_structure_solution
;
SHELXS-97 (Sheldrick, 2008)
;
_diffrn_ambient_temperature 100(2)
_diffrn_detector_area_resol_mean 16.1419
_diffrn_measured_fraction_theta_full 0.983
_diffrn_measured_fraction_theta_max 0.934
_diffrn_measurement_device_type 'Oxford Diffraction Xcalibur, Eos'
_diffrn_measurement_method '\w scan'
_diffrn_radiation_type MoK\a
_diffrn_radiation_wavelength 0.71073
_diffrn_reflns_av_R_equivalents 0.0400
_diffrn_reflns_av_unetI/netI 0.0242
_diffrn_reflns_limit_h_max 11
_diffrn_reflns_limit_h_min -12
_diffrn_reflns_limit_k_max 23
_diffrn_reflns_limit_k_min -24
_diffrn_reflns_limit_l_max 16
_diffrn_reflns_limit_l_min -15
_diffrn_reflns_number 40041
_diffrn_reflns_theta_full 30.000
_diffrn_reflns_theta_max 30.857
_diffrn_reflns_theta_min 2.388
_diffrn_source 'Enhance (Mo) X-ray Source'
_exptl_absorpt_coefficient_mu 9.599
_exptl_absorpt_correction_T_max 1.00000
_exptl_absorpt_correction_T_min 0.19206
_exptl_absorpt_correction_type multi-scan
_exptl_absorpt_process_details
;
(CrysAlisPro; Rigaku OD, 2020)
;
_exptl_crystal_colour 'dichroic red / orange'
_exptl_crystal_density_diffrn 2.051
_exptl_crystal_density_method 'not measured'
_exptl_crystal_description plate
_exptl_crystal_F_000 976
_exptl_crystal_size_max 0.3
_exptl_crystal_size_mid 0.2
_exptl_crystal_size_min 0.02
_refine_diff_density_max 2.152
_refine_diff_density_min -1.414
_refine_ls_extinction_method none
_refine_ls_goodness_of_fit_ref 1.071
_refine_ls_hydrogen_treatment constr
_refine_ls_matrix_type full
_refine_ls_number_parameters 152
_refine_ls_number_reflns 4863
_refine_ls_number_restraints 0
_refine_ls_restrained_S_all 1.071
_refine_ls_R_factor_all 0.0247
_refine_ls_R_factor_gt 0.0210
_refine_ls_shift/su_max 0.004
_refine_ls_shift/su_mean 0.000
_refine_ls_structure_factor_coef Fsqd
_refine_ls_weighting_details 'w=1/[\s^2^(Fo^2^)+(0.0188P)^2^+1.7957P] where P=(Fo^2^+2Fc^2^)/3'
_refine_ls_weighting_scheme calc
_refine_ls_wR_factor_gt 0.0442
_refine_ls_wR_factor_ref 0.0456
_reflns_number_gt 4483
_reflns_number_total 4863
_reflns_threshold_expression 'I > 2\s(I)'
_cod_data_source_file yz2051.cif
_cod_data_source_block 10a
_cod_depositor_comments 'Adding full bibliography for 2023050--2023062.cif.'
_cod_original_cell_volume 1650.43(7)
_cod_original_sg_symbol_H-M 'P 21/n'
_cod_database_code 2023051
_shelx_space_group_comment
;
The symmetry employed for this shelxl refinement is uniquely defined
by the following loop, which should always be used as a source of
symmetry information in preference to the above space-group names.
They are only intended as comments.
;
_shelx_estimated_absorpt_t_min 0.161
_shelx_estimated_absorpt_t_max 0.831

loop_
_space_group_symop_operation_xyz
'x, y, z'
'-x+1/2, y+1/2, -z+1/2'
'-x, -y, -z'
'x-1/2, -y-1/2, z-1/2'

loop_
_atom_site_type_symbol
_atom_site_label
_atom_site_fract_x
_atom_site_fract_y
_atom_site_fract_z
_atom_site_U_iso_or_equiv
_atom_site_adp_type
_atom_site_calc_flag
_atom_site_occupancy
_atom_site_disorder_assembly
_atom_site_disorder_group
Au Au1 0.53732(2) 0.45811(2) 0.69892(2) 0.01252(3) Uani d 1 . .
Cl Cl1 0.60148(8) 0.33007(4) 0.74376(6) 0.02142(13) Uani d 1 . .
Cl Cl2 0.78118(7) 0.49571(4) 0.77945(6) 0.01953(13) Uani d 1 . .
Cl Cl3 0.29411(8) 0.41592(4) 0.62396(6) 0.01961(13) Uani d 1 . .
S S1 0.49553(7) 0.58842(4) 0.64406(6) 0.01545(12) Uani d 1 . .
P P1 0.29578(8) 0.63290(4) 0.71079(5) 0.01203(12) Uani d 1 . .
C C1 0.2845(3) 0.61053(17) 0.8698(2) 0.0175(5) Uani d 1 . .
C C2 0.3186(3) 0.73939(16) 0.6906(2) 0.0181(5) Uani d 1 . .
H H2 0.225743 0.765191 0.723585 0.022 Uiso calc 1 . .
C C3 0.1136(3) 0.59893(16) 0.6267(2) 0.0136(5) Uani d 1 . .
H H3 0.086801 0.546807 0.659853 0.016 Uiso calc 1 . .
C C11 0.1916(4) 0.6760(2) 0.9271(3) 0.0302(7) Uani d 1 . .
H H11A 0.087035 0.681955 0.884754 0.045 Uiso calc 1 . .
H H11B 0.250247 0.725398 0.924447 0.045 Uiso calc 1 . .
H H11C 0.178412 0.662105 1.008626 0.045 Uiso calc 1 . .
C C12 0.4522(3) 0.60526(18) 0.9316(2) 0.0210(6) Uani d 1 . .
H H12A 0.444865 0.599219 1.015825 0.032 Uiso calc 1 . .
H H12B 0.511144 0.653237 0.916622 0.032 Uiso calc 1 . .
H H12C 0.507673 0.559959 0.901581 0.032 Uiso calc 1 . .
C C13 0.2002(4) 0.53228(19) 0.8846(3) 0.0255(7) Uani d 1 . .
H H13A 0.251077 0.491559 0.840353 0.038 Uiso calc 1 . .
H H13B 0.088482 0.537125 0.855490 0.038 Uiso calc 1 . .
H H13C 0.206934 0.517989 0.967533 0.038 Uiso calc 1 . .
C C21 0.4686(4) 0.77242(18) 0.7570(3) 0.0269(7) Uani d 1 . .
H H21A 0.562457 0.747474 0.728384 0.040 Uiso calc 1 . .
H H21B 0.465404 0.761735 0.840654 0.040 Uiso calc 1 . .
H H21C 0.473607 0.829162 0.744403 0.040 Uiso calc 1 . .
C C22 0.3144(4) 0.76266(18) 0.5614(3) 0.0255(6) Uani d 1 . .
H H22A 0.327366 0.819562 0.555111 0.038 Uiso calc 1 . .
H H22B 0.212447 0.747082 0.521601 0.038 Uiso calc 1 . .
H H22C 0.400784 0.736199 0.524910 0.038 Uiso calc 1 . .
C C31 -0.0295(3) 0.65284(17) 0.6416(2) 0.0181(5) Uani d 1 . .
H H31A -0.008746 0.704791 0.609683 0.027 Uiso calc 1 . .
H H31B -0.046308 0.657606 0.724769 0.027 Uiso calc 1 . .
H H31C -0.124461 0.630425 0.599796 0.027 Uiso calc 1 . .
C C32 0.1375(3) 0.58531(16) 0.4971(2) 0.0165(5) Uani d 1 . .
H H32A 0.038294 0.566233 0.456976 0.025 Uiso calc 1 . .
H H32B 0.221306 0.546296 0.490133 0.025 Uiso calc 1 . .
H H32C 0.168064 0.634707 0.461534 0.025 Uiso calc 1 . .

loop_
_atom_site_aniso_label
_atom_site_aniso_U_11
_atom_site_aniso_U_22
_atom_site_aniso_U_33
_atom_site_aniso_U_12
_atom_site_aniso_U_13
_atom_site_aniso_U_23
Au1 0.01036(5) 0.01403(6) 0.01301(5) -0.00005(4) -0.00001(3) -0.00017(3)
Cl1 0.0212(3) 0.0170(3) 0.0257(3) 0.0027(3) -0.0009(2) 0.0029(3)
Cl2 0.0117(3) 0.0263(4) 0.0201(3) -0.0019(3) -0.0024(2) 0.0002(3)
Cl3 0.0141(3) 0.0168(3) 0.0270(3) -0.0017(2) -0.0045(2) -0.0010(3)
S1 0.0124(3) 0.0152(3) 0.0192(3) -0.0010(2) 0.0032(2) 0.0019(2)
P1 0.0111(3) 0.0123(3) 0.0124(3) -0.0007(2) -0.0011(2) -0.0005(2)
C1 0.0145(12) 0.0266(15) 0.0110(11) 0.0018(11) -0.0019(9) 0.0000(10)
C2 0.0157(12) 0.0137(13) 0.0244(13) -0.0018(10) -0.0016(10) -0.0023(10)
C3 0.0120(11) 0.0154(12) 0.0128(11) -0.0020(10) -0.0023(9) -0.0008(9)
C11 0.0291(16) 0.045(2) 0.0170(13) 0.0155(15) 0.0014(11) -0.0051(13)
C12 0.0196(13) 0.0261(15) 0.0165(12) 0.0013(12) -0.0041(10) -0.0012(11)
C13 0.0257(15) 0.0347(18) 0.0157(13) -0.0060(13) -0.0006(11) 0.0074(12)
C21 0.0222(15) 0.0180(14) 0.0392(17) -0.0055(12) -0.0059(12) -0.0050(13)
C22 0.0287(16) 0.0194(15) 0.0284(15) -0.0054(13) 0.0026(12) 0.0058(12)
C31 0.0119(12) 0.0204(14) 0.0214(13) 0.0011(11) -0.0020(9) -0.0029(10)
C32 0.0185(13) 0.0181(13) 0.0124(11) -0.0003(11) -0.0026(9) -0.0005(10)

loop_
_atom_type_symbol
_atom_type_description
_atom_type_scat_dispersion_real
_atom_type_scat_dispersion_imag
_atom_type_scat_source
C C 0.0033 0.0016 'International Tables Vol C Tables 4.2.6.8 and 6.1.1.4'
H H 0.0000 0.0000 'International Tables Vol C Tables 4.2.6.8 and 6.1.1.4'
P P 0.1023 0.0942 'International Tables Vol C Tables 4.2.6.8 and 6.1.1.4'
S S 0.1246 0.1234 'International Tables Vol C Tables 4.2.6.8 and 6.1.1.4'
Cl Cl 0.1484 0.1585 'International Tables Vol C Tables 4.2.6.8 and 6.1.1.4'
Au Au -2.0133 8.8022 'International Tables Vol C Tables 4.2.6.8 and 6.1.1.4'

loop_
_geom_angle_atom_site_label_1
_geom_angle_atom_site_label_2
_geom_angle_atom_site_label_3
_geom_angle_site_symmetry_1
_geom_angle_site_symmetry_3
_geom_angle
_geom_angle_publ_flag
Cl3 Au1 Cl2 . . 177.46(2) y
Cl3 Au1 Cl1 . . 88.54(2) y
Cl2 Au1 Cl1 . . 89.23(3) y
Cl3 Au1 S1 . . 94.93(2) y
Cl2 Au1 S1 . . 87.39(2) y
Cl1 Au1 S1 . . 174.30(2) y
P1 S1 Au1 . . 111.29(3) y
C2 P1 C3 . . 109.58(12) y
C2 P1 C1 . . 109.67(13) y
C3 P1 C1 . . 109.94(12) y
C2 P1 S1 . . 102.70(10) y
C3 P1 S1 . . 111.45(9) y
C1 P1 S1 . . 113.25(9) y
C13 C1 C12 . . 108.6(2) ?
C13 C1 C11 . . 109.1(3) ?
C12 C1 C11 . . 109.1(2) ?
C13 C1 P1 . . 110.25(18) ?
C12 C1 P1 . . 110.19(19) ?
C11 C1 P1 . . 109.59(19) ?
C21 C2 C22 . . 109.9(2) ?
C21 C2 P1 . . 113.0(2) ?
C22 C2 P1 . . 112.4(2) ?
C21 C2 H2 . . 107.0 ?
C22 C2 H2 . . 107.0 ?
P1 C2 H2 . . 107.0 ?
C32 C3 C31 . . 111.2(2) ?
C32 C3 P1 . . 112.74(18) ?
C31 C3 P1 . . 112.65(18) ?
C32 C3 H3 . . 106.6 ?
C31 C3 H3 . . 106.6 ?
P1 C3 H3 . . 106.6 ?
C1 C11 H11A . . 109.5 ?
C1 C11 H11B . . 109.5 ?
H11A C11 H11B . . 109.5 ?
C1 C11 H11C . . 109.5 ?
H11A C11 H11C . . 109.5 ?
H11B C11 H11C . . 109.5 ?
C1 C12 H12A . . 109.5 ?
C1 C12 H12B . . 109.5 ?
H12A C12 H12B . . 109.5 ?
C1 C12 H12C . . 109.5 ?
H12A C12 H12C . . 109.5 ?
H12B C12 H12C . . 109.5 ?
C1 C13 H13A . . 109.5 ?
C1 C13 H13B . . 109.5 ?
H13A C13 H13B . . 109.5 ?
C1 C13 H13C . . 109.5 ?
H13A C13 H13C . . 109.5 ?
H13B C13 H13C . . 109.5 ?
C2 C21 H21A . . 109.5 ?
C2 C21 H21B . . 109.5 ?
H21A C21 H21B . . 109.5 ?
C2 C21 H21C . . 109.5 ?
H21A C21 H21C . . 109.5 ?
H21B C21 H21C . . 109.5 ?
C2 C22 H22A . . 109.5 ?
C2 C22 H22B . . 109.5 ?
H22A C22 H22B . . 109.5 ?
C2 C22 H22C . . 109.5 ?
H22A C22 H22C . . 109.5 ?
H22B C22 H22C . . 109.5 ?
C3 C31 H31A . . 109.5 ?
C3 C31 H31B . . 109.5 ?
H31A C31 H31B . . 109.5 ?
C3 C31 H31C . . 109.5 ?
H31A C31 H31C . . 109.5 ?
H31B C31 H31C . . 109.5 ?
C3 C32 H32A . . 109.5 ?
C3 C32 H32B . . 109.5 ?
H32A C32 H32B . . 109.5 ?
C3 C32 H32C . . 109.5 ?
H32A C32 H32C . . 109.5 ?
H32B C32 H32C . . 109.5 ?

loop_
_geom_bond_atom_site_label_1
_geom_bond_atom_site_label_2
_geom_bond_site_symmetry_2
_geom_bond_distance
_geom_bond_publ_flag
Au1 Cl3 . 2.2818(6) y
Au1 Cl2 . 2.2837(6) y
Au1 Cl1 . 2.2989(7) y
Au1 S1 . 2.3294(7) y
S1 P1 . 2.0538(9) y
P1 C2 . 1.843(3) y
P1 C3 . 1.845(2) y
P1 C1 . 1.875(3) y
C1 C13 . 1.529(4) ?
C1 C12 . 1.537(4) ?
C1 C11 . 1.542(4) ?
C2 C21 . 1.534(4) ?
C2 C22 . 1.534(4) ?
C2 H2 . 1.0000 ?
C3 C32 . 1.535(3) ?
C3 C31 . 1.540(4) ?
C3 H3 . 1.0000 ?
C11 H11A . 0.9800 ?
C11 H11B . 0.9800 ?
C11 H11C . 0.9800 ?
C12 H12A . 0.9800 ?
C12 H12B . 0.9800 ?
C12 H12C . 0.9800 ?
C13 H13A . 0.9800 ?
C13 H13B . 0.9800 ?
C13 H13C . 0.9800 ?
C21 H21A . 0.9800 ?
C21 H21B . 0.9800 ?
C21 H21C . 0.9800 ?
C22 H22A . 0.9800 ?
C22 H22B . 0.9800 ?
C22 H22C . 0.9800 ?
C31 H31A . 0.9800 ?
C31 H31B . 0.9800 ?
C31 H31C . 0.9800 ?
C32 H32A . 0.9800 ?
C32 H32B . 0.9800 ?
C32 H32C . 0.9800 ?

loop_
_geom_hbond_atom_site_label_D
_geom_hbond_atom_site_label_H
_geom_hbond_atom_site_label_A
_geom_hbond_site_symmetry_A
_geom_hbond_distance_DH
_geom_hbond_distance_HA
_geom_hbond_distance_DA
_geom_hbond_angle_DHA
_geom_hbond_publ_flag
C32 H32B Cl3 . 0.98 2.75 3.452(3) 129.5 yes
C3 H3 Cl3 . 1.00 2.89 3.476(3) 118.3 yes
C13 H13A Cl3 . 0.98 2.85 3.729(3) 149.9 yes
C13 H13B Cl2 1_455 0.98 2.77 3.704(3) 160.3 yes
C31 H31A Cl1 2_556 0.98 2.87 3.372(3) 112.9 yes
C13 H13C Cl2 3_667 0.98 2.91 3.878(3) 170.1 yes
C32 H32A Cl3 3_566 0.98 2.91 3.800(3) 152.3 yes

loop_
_geom_torsion_atom_site_label_1
_geom_torsion_atom_site_label_2
_geom_torsion_atom_site_label_3
_geom_torsion_atom_site_label_4
_geom_torsion_site_symmetry_1
_geom_torsion_site_symmetry_2
_geom_torsion_site_symmetry_3
_geom_torsion_site_symmetry_4
_geom_torsion
_geom_torsion_publ_flag
Cl3 Au1 S1 P1 . . . . 56.17(4) y
Cl2 Au1 S1 P1 . . . . -122.80(4) y
Au1 S1 P1 C2 . . . . 165.31(9) y
Au1 S1 P1 C3 . . . . -77.45(10) y
Au1 S1 P1 C1 . . . . 47.12(11) y
C2 P1 C1 C13 . . . . 156.8(2) ?
C3 P1 C1 C13 . . . . 36.3(2) ?
S1 P1 C1 C13 . . . . -89.1(2) ?
C2 P1 C1 C12 . . . . -83.3(2) ?
C3 P1 C1 C12 . . . . 156.11(19) ?
S1 P1 C1 C12 . . . . 30.7(2) ?
C2 P1 C1 C11 . . . . 36.8(2) ?
C3 P1 C1 C11 . . . . -83.8(2) ?
S1 P1 C1 C11 . . . . 150.83(18) ?
C3 P1 C2 C21 . . . . -179.5(2) ?
C1 P1 C2 C21 . . . . 59.7(2) ?
S1 P1 C2 C21 . . . . -60.9(2) ?
C3 P1 C2 C22 . . . . -54.4(2) ?
C1 P1 C2 C22 . . . . -175.1(2) ?
S1 P1 C2 C22 . . . . 64.2(2) ?
C2 P1 C3 C32 . . . . 81.7(2) ?
C1 P1 C3 C32 . . . . -157.68(19) ?
S1 P1 C3 C32 . . . . -31.3(2) ?
C2 P1 C3 C31 . . . . -45.2(2) ?
C1 P1 C3 C31 . . . . 75.4(2) ?
S1 P1 C3 C31 . . . . -158.18(16) ?
